data_1552879
loop_
_publ_author_name
'Romanov, Alexander S.'
'Jones, Saul T. E.'
'Gu, Qinying'
'Conaghan, Patrick J.'
'Drummond, Bluebell H.'
'Feng, Jiale'
'Chotard, Florian'
'Buizza, Leonardo'
'Foley, Morgan'
'Linnolahti, Mikko'
'Credgington, Dan'
'Bochmann, Manfred'

_publ_section_title
;
 Carbene metal amide photoemitters: tailoring conformationally flexible
 amides for full color range emissions including white-emitting OLED.
;
_journal_issue 2
_journal_name_full 'Chemical science'
_journal_page_first 435
_journal_page_last 446
_journal_paper_doi 10.1039/c9sc04589a
_journal_volume 11
_journal_year 2020
_chemical_formula_moiety 'C45 H51 Au N2'
_chemical_formula_sum 'C45 H51 Au N2'
_chemical_formula_weight 816.84
_space_group_crystal_system monoclinic
_space_group_IT_number 14
_space_group_name_Hall '-P 2ybc'
_space_group_name_H-M_alt 'P 1 21/c 1'
_atom_sites_solution_hydrogens geom
_atom_sites_solution_primary direct
_audit_creation_method SHELXL-2018/3
_audit_update_record
;
2019-04-25 deposited with the CCDC.	2019-11-12 downloaded from the CCDC.
;
_cell_angle_alpha 90
_cell_angle_beta 108.451(3)
_cell_angle_gamma 90
_cell_formula_units_Z 4
_cell_length_a 12.6669(4)
_cell_length_b 17.4884(5)
_cell_length_c 17.3107(5)
_cell_measurement_reflns_used 14559
_cell_measurement_temperature 140.0(6)
_cell_measurement_theta_max 32.3670
_cell_measurement_theta_min 3.4660
_cell_volume 3637.6(2)
_computing_cell_refinement
;                                                               
CrysAlisPro, Agilent Technologies,                              
Version 1.171.37.35 (release 13-08-2014 CrysAlis171 .NET)       
(compiled Aug 13 2014,18:06:01)                                 
;
_computing_data_collection
;                                                               
CrysAlisPro, Agilent Technologies,                              
Version 1.171.37.35 (release 13-08-2014 CrysAlis171 .NET)       
(compiled Aug 13 2014,18:06:01)                                 
;
_computing_data_reduction
;                                                               
CrysAlisPro, Agilent Technologies,                              
Version 1.171.37.35 (release 13-08-2014 CrysAlis171 .NET)       
(compiled Aug 13 2014,18:06:01)                                 
;
_computing_structure_refinement 'SHELXL-2018/3 (Sheldrick, 2018)'
_computing_structure_solution 'SHELXS-97 (Sheldrick, 2008)'
_diffrn_ambient_temperature 140.0(6)
_diffrn_detector_area_resol_mean 16.0050
_diffrn_measured_fraction_theta_full 0.998
_diffrn_measured_fraction_theta_max 0.999
_diffrn_measurement_device_type 'Oxford Diffraction Xcalibur 3/Sapphire3 CCD'
_diffrn_measurement_method 'Thin slice \w scans'
_diffrn_radiation_type MoK\a
_diffrn_radiation_wavelength 0.71073
_diffrn_reflns_av_R_equivalents 0.0422
_diffrn_reflns_av_unetI/netI 0.0340
_diffrn_reflns_Laue_measured_fraction_full 0.998
_diffrn_reflns_Laue_measured_fraction_max 0.999
_diffrn_reflns_limit_h_max 16
_diffrn_reflns_limit_h_min -16
_diffrn_reflns_limit_k_max 21
_diffrn_reflns_limit_k_min -23
_diffrn_reflns_limit_l_max 20
_diffrn_reflns_limit_l_min -22
_diffrn_reflns_number 38084
_diffrn_reflns_point_group_measured_fraction_full 0.998
_diffrn_reflns_point_group_measured_fraction_max 0.999
_diffrn_reflns_theta_full 25.242
_diffrn_reflns_theta_max 27.999
_diffrn_reflns_theta_min 3.343
_diffrn_source 'Enhance (Mo) X-ray Source'
_exptl_absorpt_coefficient_mu 4.078
_exptl_absorpt_correction_T_max 1.00000
_exptl_absorpt_correction_T_min 0.61278
_exptl_absorpt_correction_type multi-scan
_exptl_absorpt_process_details
;                                                         
CrysAlisPro, Agilent Technologies,                        
Version 1.171.37.35 (release 13-08-2014 CrysAlis171 .NET) 
(compiled Aug 13 2014,18:06:01)                           
Empirical absorption correction using spherical harmonics,
 implemented in SCALE3 ABSPACK scaling algorithm.         
;
_exptl_crystal_colour yellow
_exptl_crystal_density_diffrn 1.492
_exptl_crystal_density_meas ?
_exptl_crystal_density_method 'not measured'
_exptl_crystal_description block
_exptl_crystal_F_000 1656
_exptl_crystal_preparation Luminescent
_exptl_crystal_recrystallization_method 'Re-crystallisation from solvent: toluene and hexane'
_exptl_crystal_size_max 0.290
_exptl_crystal_size_mid 0.230
_exptl_crystal_size_min 0.110
_refine_diff_density_max 0.979
_refine_diff_density_min -0.716
_refine_diff_density_rms 0.101
_refine_ls_extinction_method none
_refine_ls_goodness_of_fit_ref 1.027
_refine_ls_hydrogen_treatment constr
_refine_ls_matrix_type full
_refine_ls_number_parameters 439
_refine_ls_number_reflns 8778
_refine_ls_number_restraints 0
_refine_ls_restrained_S_all 1.027
_refine_ls_R_factor_all 0.0314
_refine_ls_R_factor_gt 0.0229
_refine_ls_shift/su_max 0.001
_refine_ls_shift/su_mean 0.000
_refine_ls_structure_factor_coef Fsqd
_refine_ls_weighting_details 'w=1/[\s^2^(Fo^2^)+(0.0250P)^2^+1.6000P] where P=(Fo^2^+2Fc^2^)/3'
_refine_ls_weighting_scheme calc
_refine_ls_wR_factor_gt 0.0529
_refine_ls_wR_factor_ref 0.0567
_reflns_Friedel_coverage 0.000
_reflns_number_gt 7515
_reflns_number_total 8778
_reflns_threshold_expression 'I > 2\s(I)'
_cod_data_source_file c9sc04589a2.cif
_cod_data_source_block Au4
_cod_depositor_comments
;
The following automatic conversions were performed:

data item '_exptl_crystal_density_meas' value 'not measured' was
changed to '?' -- the value is perceived as not measured.

data item '_atom_sites_solution_primary' value 'direct methods' was
changed to 'direct'.

Automatic conversion script
Id: cif_fix_values 6909 2019-04-08 15:41:33Z antanas 

 Adding full bibliography for 1552876--1552882.cif.

 Adding full bibliography for 1552876--1552882.cif.
;
_cod_original_sg_symbol_H-M 'P 21/c'
_cod_database_code 1552879
_shelx_shelxl_version_number 2018/3
_shelx_space_group_comment
;
The symmetry employed for this shelxl refinement is uniquely defined
by the following loop, which should always be used as a source of
symmetry information in preference to the above space-group names.
They are only intended as comments.
;
_shelx_estimated_absorpt_t_min 0.384
_shelx_estimated_absorpt_t_max 0.663

loop_
_space_group_symop_operation_xyz
'x, y, z'
'-x, y+1/2, -z+1/2'
'-x, -y, -z'
'x, -y-1/2, z-1/2'

loop_
_atom_site_label
_atom_site_type_symbol
_atom_site_fract_x
_atom_site_fract_y
_atom_site_fract_z
_atom_site_U_iso_or_equiv
_atom_site_adp_type
_atom_site_occupancy
_atom_site_site_symmetry_order
_atom_site_calc_flag
_atom_site_refinement_flags_posn
_atom_site_refinement_flags_adp
C26 C 0.5234(2) 0.2939(2) 0.02907(18) 0.0367(8) Uani 1 1 d . .
H26A H 0.475960 0.270403 -0.019703 0.055 Uiso 1 1 calc R U
H26B H 0.596572 0.272167 0.042715 0.055 Uiso 1 1 calc R U
H26C H 0.527397 0.347914 0.020397 0.055 Uiso 1 1 calc R U
C27 C 0.4854(3) 0.19629(18) 0.1200(2) 0.0424(9) Uani 1 1 d . .
H27A H 0.443096 0.166901 0.073668 0.064 Uiso 1 1 calc R U
H27B H 0.456870 0.187726 0.164420 0.064 Uiso 1 1 calc R U
H27C H 0.562042 0.180898 0.135633 0.064 Uiso 1 1 calc R U
C15 C 0.2469(3) 0.48747(19) -0.0406(2) 0.0402(8) Uani 1 1 d . .
H15A H 0.217430 0.477561 0.003134 0.060 Uiso 1 1 calc R U
H15B H 0.186941 0.489823 -0.091105 0.060 Uiso 1 1 calc R U
H15C H 0.285996 0.535332 -0.031285 0.060 Uiso 1 1 calc R U
C16 C 0.3844(3) 0.4430(2) -0.1080(2) 0.0458(9) Uani 1 1 d . .
H16A H 0.429683 0.400566 -0.113414 0.069 Uiso 1 1 calc R U
H16B H 0.430431 0.487325 -0.090469 0.069 Uiso 1 1 calc R U
H16C H 0.329308 0.453166 -0.159533 0.069 Uiso 1 1 calc R U
Au1 Au 0.17525(2) 0.36027(2) 0.12969(2) 0.01421(4) Uani 1 1 d . .
C28 C -0.0658(2) 0.35981(14) 0.04247(15) 0.0138(5) Uani 1 1 d . .
C2 C 0.4388(2) 0.35899(14) 0.20661(15) 0.0150(5) Uani 1 1 d . .
N2 N 0.01285(17) 0.36428(12) 0.12072(13) 0.0150(4) Uani 1 1 d . .
C17 C 0.4508(2) 0.44633(15) 0.22378(15) 0.0163(5) Uani 1 1 d . .
H17A H 0.445394 0.473345 0.173064 0.020 Uiso 1 1 calc R U
N1 N 0.35637(17) 0.30535(12) 0.07862(12) 0.0151(4) Uani 1 1 d . .
C33 C -0.1609(2) 0.31314(14) 0.02347(15) 0.0147(5) Uani 1 1 d . .
C31 C -0.2227(3) 0.36416(16) -0.11399(17) 0.0231(6) Uani 1 1 d . .
H31A H -0.277002 0.367949 -0.164673 0.028 Uiso 1 1 calc R U
C5 C 0.2744(2) 0.29138(15) -0.00136(15) 0.0159(5) Uani 1 1 d . .
C25 C 0.4434(2) 0.31975(15) 0.28853(15) 0.0184(5) Uani 1 1 d . .
H25A H 0.433976 0.264420 0.280223 0.022 Uiso 1 1 calc R U
C39 C -0.1499(2) 0.26498(15) 0.16396(15) 0.0170(5) Uani 1 1 d . .
C34 C -0.1729(2) 0.25295(15) 0.08002(15) 0.0150(5) Uani 1 1 d . .
C3 C 0.5310(2) 0.33108(17) 0.17186(17) 0.0223(6) Uani 1 1 d . .
H3A H 0.566754 0.374482 0.155635 0.027 Uiso 1 1 calc R U
H3B H 0.587008 0.302434 0.212955 0.027 Uiso 1 1 calc R U
C45 C -0.0267(2) 0.38226(15) 0.18583(15) 0.0143(5) Uani 1 1 d . .
C4 C 0.4763(2) 0.28015(16) 0.09818(16) 0.0216(6) Uani 1 1 d . .
C1 C 0.3317(2) 0.34156(14) 0.13692(15) 0.0149(5) Uani 1 1 d . .
C40 C -0.1106(2) 0.33947(15) 0.20384(15) 0.0161(5) Uani 1 1 d . .
C35 C -0.2072(2) 0.18063(16) 0.04796(16) 0.0195(6) Uani 1 1 d . .
H35A H -0.221195 0.172170 -0.007419 0.023 Uiso 1 1 calc R U
C41 C -0.1489(2) 0.36491(16) 0.26700(16) 0.0214(6) Uani 1 1 d . .
H41A H -0.205989 0.338139 0.277975 0.026 Uiso 1 1 calc R U
C37 C -0.1984(2) 0.13280(16) 0.17897(18) 0.0254(6) Uani 1 1 d . .
H37A H -0.207214 0.093099 0.212160 0.030 Uiso 1 1 calc R U
C32 C -0.2395(2) 0.31829(15) -0.05402(15) 0.0191(5) Uani 1 1 d . .
H32A H -0.304870 0.290041 -0.065515 0.023 Uiso 1 1 calc R U
C19 C 0.5732(2) 0.42200(17) 0.36664(16) 0.0231(6) Uani 1 1 d . .
H19A H 0.646592 0.431590 0.406341 0.028 Uiso 1 1 calc R U
C24 C 0.5570(2) 0.33623(16) 0.35242(17) 0.0224(6) Uani 1 1 d . .
H24A H 0.561094 0.311022 0.403196 0.027 Uiso 1 1 calc R U
H24B H 0.615992 0.315974 0.333715 0.027 Uiso 1 1 calc R U
C11 C 0.2061(2) 0.16708(17) 0.04837(19) 0.0256(6) Uani 1 1 d . .
H11A H 0.262040 0.181865 0.099742 0.031 Uiso 1 1 calc R U
C18 C 0.5655(2) 0.46229(16) 0.28649(15) 0.0206(6) Uani 1 1 d . .
H18A H 0.623762 0.443705 0.266030 0.025 Uiso 1 1 calc R U
H18B H 0.575553 0.516921 0.295561 0.025 Uiso 1 1 calc R U
C44 C 0.0203(2) 0.44386(15) 0.23611(15) 0.0193(5) Uani 1 1 d . .
H44A H 0.079167 0.470176 0.227141 0.023 Uiso 1 1 calc R U
C38 C -0.1629(2) 0.20342(17) 0.21226(16) 0.0225(6) Uani 1 1 d . .
H38A H -0.147048 0.210508 0.268027 0.027 Uiso 1 1 calc R U
C21 C 0.3689(2) 0.43625(17) 0.33801(16) 0.0236(6) Uani 1 1 d . .
H21A H 0.310407 0.455400 0.358848 0.028 Uiso 1 1 calc R U
C10 C 0.2073(2) 0.22533(15) -0.01620(16) 0.0201(6) Uani 1 1 d . .
C36 C -0.2210(2) 0.12081(16) 0.09692(18) 0.0236(6) Uani 1 1 d . .
H36A H -0.245259 0.073193 0.074299 0.028 Uiso 1 1 calc R U
C43 C -0.0179(2) 0.46702(16) 0.29891(16) 0.0230(6) Uani 1 1 d . .
H43A H 0.014898 0.508522 0.331205 0.028 Uiso 1 1 calc R U
C22 C 0.3617(2) 0.47750(15) 0.25854(16) 0.0209(6) Uani 1 1 d . .
H22A H 0.372840 0.531928 0.268652 0.025 Uiso 1 1 calc R U
H22B H 0.288473 0.469953 0.219324 0.025 Uiso 1 1 calc R U
C23 C 0.3534(2) 0.35070(16) 0.32203(16) 0.0216(6) Uani 1 1 d . .
H23A H 0.280466 0.341138 0.283111 0.026 Uiso 1 1 calc R U
H23B H 0.357593 0.324418 0.372263 0.026 Uiso 1 1 calc R U
C29 C -0.0472(2) 0.40229(15) -0.02071(15) 0.0192(6) Uani 1 1 d . .
H29A H 0.018746 0.429723 -0.010503 0.023 Uiso 1 1 calc R U
C12 C 0.0911(3) 0.1656(2) 0.0611(2) 0.0380(8) Uani 1 1 d . .
H12A H 0.074037 0.215538 0.076905 0.057 Uiso 1 1 calc R U
H12B H 0.092038 0.129470 0.103088 0.057 Uiso 1 1 calc R U
H12C H 0.035525 0.150845 0.011284 0.057 Uiso 1 1 calc R U
C42 C -0.1046(2) 0.42861(18) 0.31361(17) 0.0261(6) Uani 1 1 d . .
H42A H -0.132929 0.445166 0.354171 0.031 Uiso 1 1 calc R U
C6 C 0.2655(2) 0.34755(16) -0.06134(16) 0.0204(6) Uani 1 1 d . .
C8 C 0.1271(3) 0.26867(19) -0.15551(18) 0.0330(7) Uani 1 1 d . .
H8A H 0.079132 0.260269 -0.207913 0.040 Uiso 1 1 calc R U
C7 C 0.1906(3) 0.33410(18) -0.13850(18) 0.0283(7) Uani 1 1 d . .
H7A H 0.183272 0.370100 -0.179401 0.034 Uiso 1 1 calc R U
C30 C -0.1242(2) 0.40438(16) -0.09767(16) 0.0241(6) Uani 1 1 d . .
H30A H -0.109746 0.432876 -0.138564 0.029 Uiso 1 1 calc R U
C13 C 0.2338(3) 0.08643(18) 0.0254(2) 0.0360(8) Uani 1 1 d . .
H13A H 0.304598 0.087151 0.016069 0.054 Uiso 1 1 calc R U
H13B H 0.177313 0.070080 -0.023300 0.054 Uiso 1 1 calc R U
H13C H 0.236760 0.051664 0.068906 0.054 Uiso 1 1 calc R U
C9 C 0.1343(2) 0.21563(17) -0.09543(18) 0.0279(7) Uani 1 1 d . .
H9A H 0.089542 0.172276 -0.107683 0.033 Uiso 1 1 calc R U
C14 C 0.3266(3) 0.42350(17) -0.04478(18) 0.0258(6) Uani 1 1 d . .
H14A H 0.384021 0.420052 0.008574 0.031 Uiso 1 1 calc R U
C20 C 0.4829(3) 0.45203(18) 0.40039(16) 0.0279(7) Uani 1 1 d . .
H20A H 0.488547 0.426664 0.451375 0.033 Uiso 1 1 calc R U
H20B H 0.492437 0.506534 0.410596 0.033 Uiso 1 1 calc R U

loop_
_atom_site_aniso_label
_atom_site_aniso_U_11
_atom_site_aniso_U_22
_atom_site_aniso_U_33
_atom_site_aniso_U_23
_atom_site_aniso_U_13
_atom_site_aniso_U_12
C26 0.0157(15) 0.067(2) 0.0296(17) -0.0167(16) 0.0105(12) 0.0030(15)
C27 0.0192(16) 0.0245(17) 0.076(3) -0.0101(17) 0.0047(16) 0.0087(13)
C15 0.047(2) 0.0229(18) 0.054(2) 0.0020(15) 0.0201(17) 0.0024(15)
C16 0.054(2) 0.050(2) 0.044(2) 0.0013(17) 0.0299(18) -0.0138(18)
Au1 0.00999(5) 0.01794(6) 0.01575(6) -0.00179(4) 0.00556(4) 0.00012(4)
C28 0.0149(12) 0.0126(12) 0.0150(12) -0.0013(9) 0.0060(10) 0.0033(9)
C2 0.0112(12) 0.0178(13) 0.0157(12) -0.0022(10) 0.0040(9) 0.0018(10)
N2 0.0100(10) 0.0226(12) 0.0134(10) -0.0005(8) 0.0051(8) -0.0013(8)
C17 0.0178(13) 0.0166(13) 0.0141(12) 0.0023(9) 0.0044(10) -0.0010(10)
N1 0.0106(10) 0.0162(11) 0.0187(11) -0.0046(8) 0.0048(8) -0.0008(8)
C33 0.0158(13) 0.0150(13) 0.0145(12) 0.0001(9) 0.0064(10) 0.0017(10)
C31 0.0260(15) 0.0248(16) 0.0158(13) 0.0023(11) 0.0026(11) 0.0022(12)
C5 0.0114(12) 0.0194(14) 0.0175(12) -0.0050(10) 0.0054(9) 0.0005(10)
C25 0.0182(13) 0.0163(14) 0.0194(13) 0.0040(10) 0.0043(10) 0.0017(10)
C39 0.0096(12) 0.0230(14) 0.0186(13) 0.0020(10) 0.0046(10) -0.0003(10)
C34 0.0099(12) 0.0184(13) 0.0165(12) 0.0023(10) 0.0038(9) 0.0020(9)
C3 0.0138(13) 0.0304(16) 0.0236(14) -0.0064(12) 0.0074(11) 0.0005(11)
C45 0.0133(12) 0.0162(13) 0.0137(12) 0.0024(9) 0.0048(9) 0.0041(10)
C4 0.0104(12) 0.0277(15) 0.0252(15) -0.0084(11) 0.0035(10) 0.0021(11)
C1 0.0119(12) 0.0162(13) 0.0176(13) 0.0008(9) 0.0062(10) 0.0003(9)
C40 0.0139(13) 0.0197(14) 0.0143(12) 0.0014(10) 0.0039(10) 0.0009(10)
C35 0.0149(13) 0.0216(15) 0.0208(13) -0.0007(11) 0.0040(10) 0.0004(10)
C41 0.0162(13) 0.0313(16) 0.0190(13) -0.0004(11) 0.0091(11) -0.0004(11)
C37 0.0230(15) 0.0218(16) 0.0306(16) 0.0086(12) 0.0074(12) -0.0038(11)
C32 0.0174(13) 0.0191(14) 0.0194(13) -0.0021(10) 0.0039(10) -0.0015(10)
C19 0.0236(15) 0.0260(15) 0.0158(13) -0.0013(11) 0.0007(11) -0.0026(12)
C24 0.0201(14) 0.0248(15) 0.0205(14) 0.0063(11) 0.0041(11) 0.0032(11)
C11 0.0232(15) 0.0179(14) 0.0377(17) -0.0029(12) 0.0126(13) -0.0020(11)
C18 0.0205(14) 0.0201(15) 0.0189(13) 0.0008(10) 0.0032(11) -0.0025(11)
C44 0.0174(13) 0.0200(14) 0.0208(13) 0.0001(10) 0.0066(10) -0.0014(10)
C38 0.0198(14) 0.0289(16) 0.0190(13) 0.0054(11) 0.0064(11) -0.0041(11)
C21 0.0253(15) 0.0305(17) 0.0177(13) -0.0028(11) 0.0108(11) 0.0047(12)
C10 0.0161(13) 0.0167(14) 0.0276(15) -0.0059(11) 0.0069(11) 0.0016(10)
C36 0.0216(15) 0.0167(14) 0.0314(16) 0.0011(11) 0.0068(12) -0.0027(11)
C43 0.0235(15) 0.0233(15) 0.0204(14) -0.0050(11) 0.0046(11) 0.0007(11)
C22 0.0221(14) 0.0160(14) 0.0230(14) -0.0016(10) 0.0051(11) 0.0026(11)
C23 0.0193(14) 0.0314(17) 0.0158(13) 0.0054(11) 0.0080(10) -0.0004(11)
C29 0.0210(14) 0.0188(15) 0.0198(13) -0.0004(10) 0.0096(11) -0.0020(10)
C12 0.0318(19) 0.0271(17) 0.063(2) -0.0033(16) 0.0267(17) -0.0060(14)
C42 0.0217(15) 0.0369(18) 0.0216(14) -0.0081(12) 0.0094(11) 0.0010(12)
C6 0.0177(14) 0.0237(15) 0.0213(14) -0.0027(11) 0.0082(11) 0.0038(11)
C8 0.0241(16) 0.042(2) 0.0245(16) -0.0095(14) -0.0036(12) 0.0054(14)
C7 0.0281(17) 0.0302(17) 0.0237(15) 0.0008(12) 0.0043(12) 0.0062(13)
C30 0.0327(17) 0.0235(16) 0.0190(14) 0.0049(11) 0.0123(12) -0.0017(12)
C13 0.0327(18) 0.0191(16) 0.057(2) -0.0070(14) 0.0151(15) -0.0020(13)
C9 0.0149(14) 0.0266(16) 0.0376(17) -0.0126(13) 0.0017(12) -0.0025(11)
C14 0.0304(16) 0.0246(16) 0.0270(15) 0.0016(12) 0.0155(12) -0.0058(12)
C20 0.0349(18) 0.0317(17) 0.0155(14) -0.0037(12) 0.0058(12) 0.0019(13)

loop_
_atom_type_symbol
_atom_type_description
_atom_type_scat_dispersion_real
_atom_type_scat_dispersion_imag
_atom_type_scat_source
C C 0.0033 0.0016 'International Tables Vol C Tables 4.2.6.8 and 6.1.1.4'
H H 0.0000 0.0000 'International Tables Vol C Tables 4.2.6.8 and 6.1.1.4'
N N 0.0061 0.0033 'International Tables Vol C Tables 4.2.6.8 and 6.1.1.4'
Au Au -2.0133 8.8022 'International Tables Vol C Tables 4.2.6.8 and 6.1.1.4'

loop_
_geom_angle_atom_site_label_1
_geom_angle_atom_site_label_2
_geom_angle_atom_site_label_3
_geom_angle
C4 C26 H26A 109.5
C4 C26 H26B 109.5
H26A C26 H26B 109.5
C4 C26 H26C 109.5
H26A C26 H26C 109.5
H26B C26 H26C 109.5
C4 C27 H27A 109.5
C4 C27 H27B 109.5
H27A C27 H27B 109.5
C4 C27 H27C 109.5
H27A C27 H27C 109.5
H27B C27 H27C 109.5
C14 C15 H15A 109.5
C14 C15 H15B 109.5
H15A C15 H15B 109.5
C14 C15 H15C 109.5
H15A C15 H15C 109.5
H15B C15 H15C 109.5
C14 C16 H16A 109.5
C14 C16 H16B 109.5
H16A C16 H16B 109.5
C14 C16 H16C 109.5
H16A C16 H16C 109.5
H16B C16 H16C 109.5
C1 Au1 N2 172.41(10)
C29 C28 C33 117.9(2)
C29 C28 N2 118.6(2)
C33 C28 N2 123.4(2)
C1 C2 C3 102.7(2)
C1 C2 C17 110.8(2)
C3 C2 C17 110.0(2)
C1 C2 C25 113.4(2)
C3 C2 C25 113.4(2)
C17 C2 C25 106.6(2)
C45 N2 C28 117.4(2)
C45 N2 Au1 124.06(16)
C28 N2 Au1 117.83(16)
C22 C17 C18 107.8(2)
C22 C17 C2 112.5(2)
C18 C17 C2 109.1(2)
C22 C17 H17A 109.1
C18 C17 H17A 109.1
C2 C17 H17A 109.1
C1 N1 C5 122.5(2)
C1 N1 C4 115.8(2)
C5 N1 C4 121.6(2)
C32 C33 C28 119.0(2)
C32 C33 C34 119.4(2)
C28 C33 C34 121.2(2)
C32 C31 C30 119.1(3)
C32 C31 H31A 120.5
C30 C31 H31A 120.5
C6 C5 C10 122.3(2)
C6 C5 N1 116.6(2)
C10 C5 N1 121.0(2)
C23 C25 C24 107.5(2)
C23 C25 C2 111.7(2)
C24 C25 C2 109.2(2)
C23 C25 H25A 109.5
C24 C25 H25A 109.5
C2 C25 H25A 109.5
C38 C39 C34 118.4(2)
C38 C39 C40 118.8(2)
C34 C39 C40 122.8(2)
C35 C34 C39 119.0(2)
C35 C34 C33 117.8(2)
C39 C34 C33 123.2(2)
C4 C3 C2 108.0(2)
C4 C3 H3A 110.1
C2 C3 H3A 110.1
C4 C3 H3B 110.1
C2 C3 H3B 110.1
H3A C3 H3B 108.4
C44 C45 N2 118.9(2)
C44 C45 C40 118.3(2)
N2 C45 C40 122.8(2)
C27 C4 N1 109.3(2)
C27 C4 C26 109.5(3)
N1 C4 C26 113.3(2)
C27 C4 C3 112.3(3)
N1 C4 C3 100.1(2)
C26 C4 C3 112.2(2)
N1 C1 C2 109.5(2)
N1 C1 Au1 120.74(18)
C2 C1 Au1 129.60(18)
C41 C40 C45 118.3(2)
C41 C40 C39 119.5(2)
C45 C40 C39 121.8(2)
C36 C35 C34 121.5(3)
C36 C35 H35A 119.2
C34 C35 H35A 119.2
C42 C41 C40 122.2(3)
C42 C41 H41A 118.9
C40 C41 H41A 118.9
C36 C37 C38 120.2(3)
C36 C37 H37A 119.9
C38 C37 H37A 119.9
C31 C32 C33 121.8(3)
C31 C32 H32A 119.1
C33 C32 H32A 119.1
C24 C19 C18 109.9(2)
C24 C19 C20 108.7(2)
C18 C19 C20 110.3(2)
C24 C19 H19A 109.3
C18 C19 H19A 109.3
C20 C19 H19A 109.3
C19 C24 C25 110.3(2)
C19 C24 H24A 109.6
C25 C24 H24A 109.6
C19 C24 H24B 109.6
C25 C24 H24B 109.6
H24A C24 H24B 108.1
C10 C11 C13 111.7(3)
C10 C11 C12 110.3(3)
C13 C11 C12 109.0(3)
C10 C11 H11A 108.6
C13 C11 H11A 108.6
C12 C11 H11A 108.6
C19 C18 C17 109.3(2)
C19 C18 H18A 109.8
C17 C18 H18A 109.8
C19 C18 H18B 109.8
C17 C18 H18B 109.8
H18A C18 H18B 108.3
C43 C44 C45 122.0(3)
C43 C44 H44A 119.0
C45 C44 H44A 119.0
C37 C38 C39 121.5(3)
C37 C38 H38A 119.2
C39 C38 H38A 119.2
C23 C21 C20 110.1(2)
C23 C21 C22 109.4(2)
C20 C21 C22 108.9(2)
C23 C21 H21A 109.5
C20 C21 H21A 109.5
C22 C21 H21A 109.5
C9 C10 C5 116.8(3)
C9 C10 C11 118.9(3)
C5 C10 C11 124.2(2)
C37 C36 C35 119.3(3)
C37 C36 H36A 120.3
C35 C36 H36A 120.3
C42 C43 C44 120.0(3)
C42 C43 H43A 120.0
C44 C43 H43A 120.0
C21 C22 C17 110.1(2)
C21 C22 H22A 109.7
C17 C22 H22A 109.7
C21 C22 H22B 109.7
C17 C22 H22B 109.7
H22A C22 H22B 108.2
C21 C23 C25 110.3(2)
C21 C23 H23A 109.6
C25 C23 H23A 109.6
C21 C23 H23B 109.6
C25 C23 H23B 109.6
H23A C23 H23B 108.1
C30 C29 C28 121.6(3)
C30 C29 H29A 119.2
C28 C29 H29A 119.2
C11 C12 H12A 109.5
C11 C12 H12B 109.5
H12A C12 H12B 109.5
C11 C12 H12C 109.5
H12A C12 H12C 109.5
H12B C12 H12C 109.5
C43 C42 C41 118.9(3)
C43 C42 H42A 120.5
C41 C42 H42A 120.5
C7 C6 C5 117.4(3)
C7 C6 C14 118.8(3)
C5 C6 C14 123.7(2)
C9 C8 C7 120.3(3)
C9 C8 H8A 119.8
C7 C8 H8A 119.8
C8 C7 C6 121.4(3)
C8 C7 H7A 119.3
C6 C7 H7A 119.3
C29 C30 C31 120.0(3)
C29 C30 H30A 120.0
C31 C30 H30A 120.0
C11 C13 H13A 109.5
C11 C13 H13B 109.5
H13A C13 H13B 109.5
C11 C13 H13C 109.5
H13A C13 H13C 109.5
H13B C13 H13C 109.5
C8 C9 C10 121.6(3)
C8 C9 H9A 119.2
C10 C9 H9A 119.2
C6 C14 C15 110.2(3)
C6 C14 C16 112.9(3)
C15 C14 C16 110.1(3)
C6 C14 H14A 107.8
C15 C14 H14A 107.8
C16 C14 H14A 107.8
C21 C20 C19 108.7(2)
C21 C20 H20A 109.9
C19 C20 H20A 109.9
C21 C20 H20B 109.9
C19 C20 H20B 109.9
H20A C20 H20B 108.3

loop_
_geom_bond_atom_site_label_1
_geom_bond_atom_site_label_2
_geom_bond_distance
C26 C4 1.515(4)
C26 H26A 0.9600
C26 H26B 0.9600
C26 H26C 0.9600
C27 C4 1.510(4)
C27 H27A 0.9600
C27 H27B 0.9600
C27 H27C 0.9600
C15 C14 1.524(4)
C15 H15A 0.9600
C15 H15B 0.9600
C15 H15C 0.9600
C16 C14 1.535(4)
C16 H16A 0.9600
C16 H16B 0.9600
C16 H16C 0.9600
Au1 C1 1.973(3)
Au1 N2 2.015(2)
C28 C29 1.403(3)
C28 C33 1.406(3)
C28 N2 1.407(3)
C2 C1 1.534(3)
C2 C3 1.552(4)
C2 C17 1.554(4)
C2 C25 1.560(3)
N2 C45 1.406(3)
C17 C22 1.537(4)
C17 C18 1.539(3)
C17 H17A 0.9800
N1 C1 1.310(3)
N1 C5 1.465(3)
N1 C4 1.514(3)
C33 C32 1.397(3)
C33 C34 1.477(3)
C31 C32 1.381(4)
C31 C30 1.382(4)
C31 H31A 0.9300
C5 C6 1.408(4)
C5 C10 1.409(4)
C25 C23 1.533(4)
C25 C24 1.539(4)
C25 H25A 0.9800
C39 C38 1.404(4)
C39 C34 1.405(4)
C39 C40 1.485(4)
C34 C35 1.394(4)
C3 C4 1.530(4)
C3 H3A 0.9700
C3 H3B 0.9700
C45 C44 1.394(4)
C45 C40 1.413(4)
C40 C41 1.402(4)
C35 C36 1.392(4)
C35 H35A 0.9300
C41 C42 1.386(4)
C41 H41A 0.9300
C37 C36 1.373(4)
C37 C38 1.377(4)
C37 H37A 0.9300
C32 H32A 0.9300
C19 C24 1.523(4)
C19 C18 1.531(4)
C19 C20 1.532(4)
C19 H19A 0.9800
C24 H24A 0.9700
C24 H24B 0.9700
C11 C10 1.516(4)
C11 C13 1.536(4)
C11 C12 1.542(4)
C11 H11A 0.9800
C18 H18A 0.9700
C18 H18B 0.9700
C44 C43 1.383(4)
C44 H44A 0.9300
C38 H38A 0.9300
C21 C23 1.523(4)
C21 C20 1.530(4)
C21 C22 1.530(4)
C21 H21A 0.9800
C10 C9 1.401(4)
C36 H36A 0.9300
C43 C42 1.378(4)
C43 H43A 0.9300
C22 H22A 0.9700
C22 H22B 0.9700
C23 H23A 0.9700
C23 H23B 0.9700
C29 C30 1.380(4)
C29 H29A 0.9300
C12 H12A 0.9600
C12 H12B 0.9600
C12 H12C 0.9600
C42 H42A 0.9300
C6 C7 1.392(4)
C6 C14 1.518(4)
C8 C9 1.375(4)
C8 C7 1.376(4)
C8 H8A 0.9300
C7 H7A 0.9300
C30 H30A 0.9300
C13 H13A 0.9600
C13 H13B 0.9600
C13 H13C 0.9600
C9 H9A 0.9300
C14 H14A 0.9800
C20 H20A 0.9700
C20 H20B 0.9700

loop_
_geom_torsion_atom_site_label_1
_geom_torsion_atom_site_label_2
_geom_torsion_atom_site_label_3
_geom_torsion_atom_site_label_4
_geom_torsion
C29 C28 N2 C45 127.7(3)
C33 C28 N2 C45 -54.2(3)
C29 C28 N2 Au1 -43.3(3)
C33 C28 N2 Au1 134.8(2)
C1 C2 C17 C22 67.3(3)
C3 C2 C17 C22 -179.9(2)
C25 C2 C17 C22 -56.5(3)
C1 C2 C17 C18 -173.2(2)
C3 C2 C17 C18 -60.3(3)
C25 C2 C17 C18 63.1(3)
C29 C28 C33 C32 -8.1(4)
N2 C28 C33 C32 173.9(2)
C29 C28 C33 C34 164.8(2)
N2 C28 C33 C34 -13.3(4)
C1 N1 C5 C6 90.5(3)
C4 N1 C5 C6 -88.0(3)
C1 N1 C5 C10 -88.6(3)
C4 N1 C5 C10 92.9(3)
C1 C2 C25 C23 -65.2(3)
C3 C2 C25 C23 178.2(2)
C17 C2 C25 C23 57.0(3)
C1 C2 C25 C24 176.1(2)
C3 C2 C25 C24 59.5(3)
C17 C2 C25 C24 -61.8(3)
C38 C39 C34 C35 -0.2(4)
C40 C39 C34 C35 178.6(2)
C38 C39 C34 C33 -179.3(2)
C40 C39 C34 C33 -0.5(4)
C32 C33 C34 C35 40.0(3)
C28 C33 C34 C35 -132.8(3)
C32 C33 C34 C39 -140.9(3)
C28 C33 C34 C39 46.3(4)
C1 C2 C3 C4 -15.7(3)
C17 C2 C3 C4 -133.7(2)
C25 C2 C3 C4 107.1(3)
C28 N2 C45 C44 -125.7(3)
Au1 N2 C45 C44 44.7(3)
C28 N2 C45 C40 55.8(3)
Au1 N2 C45 C40 -133.8(2)
C1 N1 C4 C27 100.2(3)
C5 N1 C4 C27 -81.1(3)
C1 N1 C4 C26 -137.4(3)
C5 N1 C4 C26 41.2(3)
C1 N1 C4 C3 -17.8(3)
C5 N1 C4 C3 160.9(2)
C2 C3 C4 C27 -96.5(3)
C2 C3 C4 N1 19.3(3)
C2 C3 C4 C26 139.7(3)
C5 N1 C1 C2 -170.2(2)
C4 N1 C1 C2 8.5(3)
C5 N1 C1 Au1 13.4(3)
C4 N1 C1 Au1 -167.94(18)
C3 C2 C1 N1 4.8(3)
C17 C2 C1 N1 122.3(2)
C25 C2 C1 N1 -117.9(2)
C3 C2 C1 Au1 -179.2(2)
C17 C2 C1 Au1 -61.7(3)
C25 C2 C1 Au1 58.0(3)
C44 C45 C40 C41 5.3(4)
N2 C45 C40 C41 -176.2(2)
C44 C45 C40 C39 -168.2(2)
N2 C45 C40 C39 10.3(4)
C38 C39 C40 C41 -39.0(4)
C34 C39 C40 C41 142.2(3)
C38 C39 C40 C45 134.4(3)
C34 C39 C40 C45 -44.3(4)
C39 C34 C35 C36 1.2(4)
C33 C34 C35 C36 -179.7(2)
C45 C40 C41 C42 -2.3(4)
C39 C40 C41 C42 171.4(3)
C30 C31 C32 C33 1.9(4)
C28 C33 C32 C31 4.3(4)
C34 C33 C32 C31 -168.6(2)
C18 C19 C24 C25 -58.6(3)
C20 C19 C24 C25 62.2(3)
C23 C25 C24 C19 -60.9(3)
C2 C25 C24 C19 60.5(3)
C24 C19 C18 C17 59.3(3)
C20 C19 C18 C17 -60.5(3)
C22 C17 C18 C19 60.1(3)
C2 C17 C18 C19 -62.4(3)
N2 C45 C44 C43 176.9(2)
C40 C45 C44 C43 -4.5(4)
C36 C37 C38 C39 0.8(4)
C34 C39 C38 C37 -0.8(4)
C40 C39 C38 C37 -179.6(3)
C6 C5 C10 C9 3.2(4)
N1 C5 C10 C9 -177.7(2)
C6 C5 C10 C11 -174.0(2)
N1 C5 C10 C11 5.0(4)
C13 C11 C10 C9 59.8(3)
C12 C11 C10 C9 -61.6(3)
C13 C11 C10 C5 -123.0(3)
C12 C11 C10 C5 115.6(3)
C38 C37 C36 C35 0.2(4)
C34 C35 C36 C37 -1.2(4)
C45 C44 C43 C42 0.4(4)
C23 C21 C22 C17 -58.4(3)
C20 C21 C22 C17 62.0(3)
C18 C17 C22 C21 -61.4(3)
C2 C17 C22 C21 58.9(3)
C20 C21 C23 C25 -60.2(3)
C22 C21 C23 C25 59.5(3)
C24 C25 C23 C21 59.3(3)
C2 C25 C23 C21 -60.4(3)
C33 C28 C29 C30 6.0(4)
N2 C28 C29 C30 -175.8(2)
C44 C43 C42 C41 2.8(4)
C40 C41 C42 C43 -1.8(4)
C10 C5 C6 C7 -2.9(4)
N1 C5 C6 C7 178.0(2)
C10 C5 C6 C14 172.6(3)
N1 C5 C6 C14 -6.5(4)
C9 C8 C7 C6 1.8(5)
C5 C6 C7 C8 0.4(4)
C14 C6 C7 C8 -175.4(3)
C28 C29 C30 C31 0.2(4)
C32 C31 C30 C29 -4.1(4)
C7 C8 C9 C10 -1.4(5)
C5 C10 C9 C8 -1.0(4)
C11 C10 C9 C8 176.4(3)
C7 C6 C14 C15 71.8(3)
C5 C6 C14 C15 -103.8(3)
C7 C6 C14 C16 -51.8(4)
C5 C6 C14 C16 132.7(3)
C23 C21 C20 C19 59.8(3)
C22 C21 C20 C19 -60.2(3)
C24 C19 C20 C21 -60.4(3)
C18 C19 C20 C21 60.1(3)
